data_4025453
loop_
_publ_author_name
'Masatoshi Tanimura'
'Nobuko Watanabe'
'Hisako K. Ijuin'
'Masakatsu Matsumoto'

_publ_contact_author_email matsumo-chem@kanagawa-u.ac.jp
_publ_contact_author_fax 81(463)589684
_publ_contact_author_name 'Professor Masakatsu Matsumoto'
_publ_contact_author_phone 81(463)594111
_publ_section_title
;
 Thermodynamic Aspects of Thermal Decomposition and
 Charge-Transfer-Induced Chemiluminescent Decomposition for Bicyclic
 Dioxetanes Bearing a 4-(Benzothiazol-2-yl)-3-hydroxyphenyl Moiety
;
_journal_name_full 'Journal of Organic Chemistry'
_journal_page_first 3678
_journal_page_last 3684
_journal_paper_doi 10.1021/jo100449m
_journal_volume 75
_journal_year 2010
_chemical_formula_moiety 'C21 H21 N O4 S '
_chemical_formula_sum 'C21 H21 N O4 S'
_chemical_formula_weight 383.46
_space_group_IT_number 14
_symmetry_cell_setting monoclinic
_symmetry_Int_Tables_number 14
_symmetry_space_group_name_Hall '-P 2yab'
_symmetry_space_group_name_H-M 'P 1 21/a 1'
_audit_creation_date 2010-01-08
_audit_creation_method 'by CrystalStructure 3.6.0'
_cell_angle_alpha 90
_cell_angle_beta 108.24(3)
_cell_angle_gamma 90
_cell_formula_units_Z 4
_cell_length_a 13.88(3)
_cell_length_b 6.535(9)
_cell_length_c 21.02(7)
_cell_measurement_reflns_used 79
_cell_measurement_temperature 100.1
_cell_measurement_theta_max 27.5
_cell_measurement_theta_min 3.1
_cell_volume 1811(8)
_computing_cell_refinement CrystalClear
_computing_data_collection CrystalClear
_computing_data_reduction CrystalStructure
_computing_publication_material 'CrystalStructure 3.6.0'
_computing_structure_refinement CRYSTALS
_computing_structure_solution SIR92
_diffrn_ambient_temperature 100.1
_diffrn_detector_area_resol_mean 7.31
_diffrn_measured_fraction_theta_full 0.9934
_diffrn_measured_fraction_theta_max 0.9934
_diffrn_measurement_device_type 'Rigaku Mercury'
_diffrn_measurement_method \w
_diffrn_radiation_type 'Mo K\a'
_diffrn_radiation_wavelength 0.7107
_diffrn_reflns_av_R_equivalents 0.068
_diffrn_reflns_limit_h_max 18
_diffrn_reflns_limit_h_min -17
_diffrn_reflns_limit_k_max 8
_diffrn_reflns_limit_k_min -8
_diffrn_reflns_limit_l_max 27
_diffrn_reflns_limit_l_min -25
_diffrn_reflns_number 19351
_diffrn_reflns_theta_full 27.48
_diffrn_reflns_theta_max 27.48
_exptl_absorpt_coefficient_mu 0.207
_exptl_absorpt_correction_T_max 0.980
_exptl_absorpt_correction_T_min 0.696
_exptl_absorpt_correction_type multi-scan
_exptl_absorpt_process_details 'Jacobson, R. (1998) Private communication'
_exptl_crystal_colour colorless
_exptl_crystal_density_diffrn 1.406
_exptl_crystal_density_method 'not measured'
_exptl_crystal_description column
_exptl_crystal_F_000 808.00
_exptl_crystal_size_max 0.40
_exptl_crystal_size_mid 0.10
_exptl_crystal_size_min 0.10
_refine_diff_density_max 0.35
_refine_diff_density_min -0.23
_refine_ls_extinction_coef 41.3(32)
_refine_ls_extinction_method 'Larson (1970) Crystallographic Computing eq. 22'
_refine_ls_goodness_of_fit_ref 1.001
_refine_ls_hydrogen_treatment refall
_refine_ls_number_parameters 266
_refine_ls_number_reflns 4144
_refine_ls_R_factor_gt 0.0510
_refine_ls_shift/su_max 0.0000
_refine_ls_structure_factor_coef Fsqd
_refine_ls_weighting_details 'w = 1/[0.6240\s(Fo^2^)]/(4Fo^2^)'
_refine_ls_weighting_scheme calc
_refine_ls_wR_factor_ref 0.1500
_reflns_number_gt 1696
_reflns_number_total 4144
_reflns_threshold_expression F^2^>2.0\s(F^2^)
_cod_data_source_file jo100449m_si_002.cif
_cod_data_source_block '__1b'
_cod_original_cell_volume 1811.3(78)
_cod_original_formula_sum 'C21 H21 N O4 S '
_cod_database_code 4025453

loop_
_symmetry_equiv_pos_site_id
_symmetry_equiv_pos_as_xyz
1 +X,+Y,+Z
2 1/2-X,1/2+Y,-Z
3 -X,-Y,-Z
4 1/2+X,1/2-Y,+Z

loop_
_atom_site_label
_atom_site_type_symbol
_atom_site_fract_x
_atom_site_fract_y
_atom_site_fract_z
_atom_site_U_iso_or_equiv
_atom_site_adp_type
_atom_site_occupancy
_atom_site_symmetry_multiplicity
_atom_site_calc_flag
_atom_site_refinement_flags
_atom_site_disorder_assembly
_atom_site_disorder_group
S(1) S 0.32495(6) 0.6802(1) 0.48812(4) 0.0340(2) Uani 1.00 1 d . . .
O(4) O 0.3082(2) 0.1154(3) 0.35347(12) 0.0379(7) Uani 1.00 1 d . . .
O(1) O 0.0875(2) 0.6444(4) 0.12181(11) 0.0385(7) Uani 1.00 1 d . . .
O(2) O -0.0255(2) 0.6302(4) 0.08888(12) 0.0368(7) Uani 1.00 1 d . . .
O(3) O 0.1155(2) 0.2869(4) 0.12524(11) 0.0400(7) Uani 1.00 1 d . . .
N(1) N 0.3756(2) 0.3111(4) 0.46639(13) 0.0290(7) Uani 1.00 1 d . . .
C(21) C 0.4208(2) 0.3474(5) 0.5342(2) 0.0303(9) Uani 1.00 1 d . . .
C(3) C -0.0642(3) 0.2627(5) 0.0929(2) 0.0328(9) Uani 1.00 1 d . . .
C(11) C 0.2602(2) 0.2917(5) 0.3271(2) 0.0285(8) Uani 1.00 1 d . . .
C(20) C 0.4820(2) 0.2075(6) 0.5797(2) 0.0353(9) Uani 1.00 1 d . . .
C(7) C -0.0811(2) 0.5275(5) 0.1841(2) 0.0330(9) Uani 1.00 1 d . . .
C(15) C 0.3233(2) 0.4706(5) 0.4362(2) 0.0273(8) Uani 1.00 1 d . . .
C(14) C 0.1605(2) 0.6432(5) 0.2657(2) 0.0308(9) Uani 1.00 1 d . . .
C(1) C 0.0877(3) 0.4516(5) 0.1572(2) 0.0322(9) Uani 1.00 1 d . . .
C(13) C 0.2159(2) 0.6450(5) 0.3328(2) 0.0310(9) Uani 1.00 1 d . . .
C(9) C 0.1526(2) 0.4632(5) 0.2284(2) 0.0296(9) Uani 1.00 1 d . . .
C(10) C 0.2030(2) 0.2882(5) 0.2598(2) 0.0317(9) Uani 1.00 1 d . . .
C(2) C -0.0300(2) 0.4574(5) 0.1334(2) 0.0319(9) Uani 1.00 1 d . . .
C(16) C 0.4020(2) 0.5446(5) 0.5551(2) 0.0321(9) Uani 1.00 1 d . . .
C(19) C 0.5240(2) 0.2691(6) 0.6451(2) 0.0386(10) Uani 1.00 1 d . . .
C(8) C -0.1928(3) 0.5824(6) 0.1538(2) 0.0420(10) Uani 1.00 1 d . . .
C(17) C 0.4454(2) 0.6039(6) 0.6218(2) 0.0387(10) Uani 1.00 1 d . . .
C(6) C -0.1580(3) 0.2851(6) 0.0314(2) 0.0455(11) Uani 1.00 1 d . . .
C(5) C -0.0777(3) 0.0935(5) 0.1392(2) 0.0465(11) Uani 1.00 1 d . . .
C(18) C 0.5060(3) 0.4665(6) 0.6658(2) 0.0411(10) Uani 1.00 1 d . . .
C(12) C 0.2658(2) 0.4703(5) 0.3655(2) 0.0270(8) Uani 1.00 1 d . . .
C(4) C 0.0287(3) 0.2228(6) 0.0705(2) 0.0398(10) Uani 1.00 1 d . . .
H(1) H 0.4903 0.0642 0.5596 0.044 Uiso 1.00 1 c R . .
H(2) H 0.5649 0.1854 0.6784 0.047 Uiso 1.00 1 c R . .
H(3) H 0.5390 0.4875 0.7118 0.052 Uiso 1.00 1 c R . .
H(4) H 0.4294 0.7279 0.6342 0.048 Uiso 1.00 1 c R . .
H(5) H 0.2224 0.7531 0.3574 0.039 Uiso 1.00 1 c R . .
H(6) H 0.1356 0.7641 0.2433 0.038 Uiso 1.00 1 c R . .
H(7) H 0.2001 0.1492 0.2330 0.039 Uiso 1.00 1 c R . .
H(8) H 0.0261 0.3026 0.0286 0.046 Uiso 1.00 1 c R . .
H(9) H 0.0384 0.0742 0.0614 0.047 Uiso 1.00 1 c R . .
H(10) H -0.0164 0.0797 0.1772 0.056 Uiso 1.00 1 c R . .
H(11) H -0.0897 -0.0293 0.1122 0.056 Uiso 1.00 1 c R . .
H(12) H -0.1470 0.1190 0.1546 0.056 Uiso 1.00 1 c R . .
H(13) H -0.1498 0.4201 0.0012 0.053 Uiso 1.00 1 c R . .
H(14) H -0.1634 0.1667 0.0057 0.053 Uiso 1.00 1 c R . .
H(15) H -0.2232 0.2875 0.0469 0.053 Uiso 1.00 1 c R . .
H(16) H -0.2128 0.6561 0.1872 0.051 Uiso 1.00 1 c R . .
H(17) H -0.2281 0.4403 0.1370 0.051 Uiso 1.00 1 c R . .
H(18) H -0.1997 0.6641 0.1176 0.051 Uiso 1.00 1 c R . .
H(19) H 0.3304 0.1370 0.3894 0.044 Uiso 1.00 1 c R . .
H(20) H -0.0732 0.3909 0.2161 0.041 Uiso 1.00 1 c R . .
H(21) H -0.0422 0.6691 0.2095 0.041 Uiso 1.00 1 c R . .

loop_
_atom_site_aniso_label
_atom_site_aniso_U_11
_atom_site_aniso_U_22
_atom_site_aniso_U_33
_atom_site_aniso_U_12
_atom_site_aniso_U_13
_atom_site_aniso_U_23
S(1) 0.0321(5) 0.0364(5) 0.0367(5) 0.0003(4) 0.0157(4) -0.0065(4)
O(4) 0.045(1) 0.0283(12) 0.036(1) 0.0059(11) 0.0063(11) 0.0002(11)
O(1) 0.0338(13) 0.044(2) 0.036(1) -0.0020(11) 0.0084(10) 0.0073(11)
O(2) 0.0366(13) 0.0378(13) 0.0361(13) -0.0011(11) 0.0113(11) 0.0066(11)
O(3) 0.042(1) 0.047(2) 0.0292(13) 0.0060(12) 0.0088(11) -0.0056(11)
N(1) 0.0268(13) 0.030(1) 0.033(1) -0.0015(12) 0.0135(11) -0.0001(12)
C(21) 0.025(2) 0.037(2) 0.035(2) -0.005(1) 0.017(1) -0.001(2)
C(3) 0.044(2) 0.027(2) 0.028(2) 0.001(1) 0.011(2) -0.002(1)
C(11) 0.028(2) 0.024(2) 0.039(2) 0.0029(13) 0.018(1) 0.002(1)
C(20) 0.029(2) 0.047(2) 0.033(2) -0.004(2) 0.014(1) 0.000(2)
C(7) 0.037(2) 0.033(2) 0.033(2) 0.001(2) 0.016(2) -0.000(2)
C(15) 0.022(1) 0.028(2) 0.037(2) -0.0014(13) 0.0168(13) -0.003(1)
C(14) 0.032(2) 0.031(2) 0.031(2) 0.003(1) 0.013(1) 0.003(1)
C(1) 0.040(2) 0.033(2) 0.028(2) 0.004(2) 0.017(2) 0.002(1)
C(13) 0.029(2) 0.026(2) 0.042(2) -0.002(1) 0.017(1) -0.003(2)
C(9) 0.030(2) 0.030(2) 0.033(2) -0.001(1) 0.016(1) -0.002(1)
C(10) 0.036(2) 0.030(2) 0.031(2) 0.001(1) 0.012(1) -0.001(1)
C(2) 0.039(2) 0.028(2) 0.030(2) 0.001(2) 0.013(2) 0.004(1)
C(16) 0.026(2) 0.041(2) 0.034(2) -0.007(1) 0.017(1) -0.005(2)
C(19) 0.028(2) 0.056(2) 0.033(2) -0.005(2) 0.012(2) 0.006(2)
C(8) 0.037(2) 0.045(2) 0.045(2) 0.001(2) 0.014(2) 0.001(2)
C(17) 0.031(2) 0.048(2) 0.041(2) -0.006(2) 0.017(2) -0.005(2)
C(6) 0.049(2) 0.045(2) 0.040(2) -0.003(2) 0.009(2) -0.006(2)
C(5) 0.060(3) 0.030(2) 0.048(2) -0.004(2) 0.015(2) 0.001(2)
C(18) 0.036(2) 0.066(3) 0.027(2) -0.015(2) 0.018(2) -0.007(2)
C(12) 0.024(2) 0.026(2) 0.033(2) -0.0001(13) 0.0113(13) -0.0006(13)
C(4) 0.046(2) 0.042(2) 0.028(2) 0.002(2) 0.007(2) -0.004(2)

loop_
_atom_type_symbol
_atom_type_description
_atom_type_scat_dispersion_real
_atom_type_scat_dispersion_imag
_atom_type_scat_source
C C 0.003 0.002
;
International Tables for Crystallography
(1992, Vol. C, Tables 4.2.6.8 and 6.1.1.4)
;
H H 0.000 0.000
;
International Tables for Crystallography
(1992, Vol. C, Table 6.1.1.4)
;
N N 0.006 0.003
;
International Tables for Crystallography
(1992, Vol. C, Tables 4.2.6.8 and 6.1.1.4)
;
O O 0.011 0.006
;
International Tables for Crystallography
(1992, Vol. C, Tables 4.2.6.8 and 6.1.1.4)
;
S S 0.125 0.123
;
International Tables for Crystallography
(1992, Vol. C, Tables 4.2.6.8 and 6.1.1.4)
;

loop_
_geom_angle_atom_site_label_1
_geom_angle_atom_site_label_2
_geom_angle_atom_site_label_3
_geom_angle
_geom_angle_publ_flag
_geom_angle_site_symmetry_1
_geom_angle_site_symmetry_2
_geom_angle_site_symmetry_3
S(1) C(15) N(1) 115.0(2) ? . . .
C(16) S(1) C(15) 89.5(2) ? . . .
S(1) C(15) C(12) 122.5(2) ? . . .
S(1) C(16) C(21) 110.0(2) ? . . .
S(1) C(16) C(17) 129.8(3) ? . . .
O(4) C(11) C(12) 122.6(3) ? . . .
O(4) C(11) C(10) 116.9(3) ? . . .
C(1) O(1) O(2) 91.0(2) ? . . .
O(1) O(2) C(2) 90.0(2) ? . . .
O(1) C(1) O(3) 112.3(3) ? . . .
O(1) C(1) C(9) 111.9(3) ? . . .
O(1) C(1) C(2) 88.9(2) ? . . .
O(2) C(2) C(3) 110.5(3) ? . . .
O(2) C(2) C(7) 109.5(3) ? . . .
O(2) C(2) C(1) 88.5(2) ? . . .
O(3) C(1) C(9) 110.8(3) ? . . .
O(3) C(1) C(2) 106.7(2) ? . . .
C(4) O(3) C(1) 108.8(3) ? . . .
O(3) C(4) C(3) 106.2(3) ? . . .
C(15) N(1) C(21) 111.4(3) ? . . .
N(1) C(21) C(16) 114.1(3) ? . . .
N(1) C(21) C(20) 124.9(3) ? . . .
N(1) C(15) C(12) 122.5(3) ? . . .
C(16) C(21) C(20) 121.0(3) ? . . .
C(21) C(20) C(19) 117.9(3) ? . . .
C(21) C(16) C(17) 120.1(3) ? . . .
C(3) C(2) C(7) 120.7(3) ? . . .
C(3) C(2) C(1) 105.8(3) ? . . .
C(4) C(3) C(2) 99.8(3) ? . . .
C(6) C(3) C(2) 115.3(3) ? . . .
C(5) C(3) C(2) 109.2(3) ? . . .
C(4) C(3) C(6) 109.5(3) ? . . .
C(5) C(3) C(6) 111.6(3) ? . . .
C(4) C(3) C(5) 111.0(3) ? . . .
C(12) C(11) C(10) 120.6(3) ? . . .
C(11) C(10) C(9) 120.7(3) ? . . .
C(11) C(12) C(15) 120.1(3) ? . . .
C(11) C(12) C(13) 117.8(3) ? . . .
C(20) C(19) C(18) 121.1(3) ? . . .
C(7) C(2) C(1) 117.1(3) ? . . .
C(8) C(7) C(2) 114.5(3) ? . . .
C(15) C(12) C(13) 122.1(3) ? . . .
C(14) C(13) C(12) 121.8(3) ? . . .
C(9) C(14) C(13) 120.0(3) ? . . .
C(14) C(9) C(10) 119.1(3) ? . . .
C(14) C(9) C(1) 121.5(3) ? . . .
C(1) C(9) C(10) 119.3(3) ? . . .
C(2) C(1) C(9) 124.5(3) ? . . .
C(16) C(17) C(18) 118.4(3) ? . . .
C(19) C(18) C(17) 121.5(3) ? . . .
H(19) O(4) C(11) 104.5203 ? . . .
O(3) C(4) H(8) 109.7531 ? . . .
O(3) C(4) H(9) 107.6725 ? . . .
C(21) C(20) H(1) 115.3067 ? . . .
C(3) C(6) H(13) 110.2884 ? . . .
C(3) C(6) H(15) 109.0677 ? . . .
C(3) C(6) H(14) 107.6864 ? . . .
C(3) C(5) H(10) 110.0130 ? . . .
C(3) C(5) H(11) 105.0715 ? . . .
C(3) C(5) H(12) 111.4204 ? . . .
C(3) C(4) H(8) 112.0288 ? . . .
C(3) C(4) H(9) 113.4497 ? . . .
C(11) C(10) H(7) 117.9571 ? . . .
H(1) C(20) C(19) 126.7518 ? . . .
C(20) C(19) H(2) 123.3314 ? . . .
H(21) C(7) C(2) 108.8053 ? . . .
H(20) C(7) C(2) 101.7997 ? . . .
H(21) C(7) C(8) 106.2719 ? . . .
C(7) C(8) H(17) 103.7531 ? . . .
C(7) C(8) H(18) 108.3912 ? . . .
H(20) C(7) C(8) 109.8182 ? . . .
C(7) C(8) H(16) 107.5415 ? . . .
H(21) C(7) H(20) 115.9348 ? . . .
C(14) C(13) H(5) 122.6829 ? . . .
H(6) C(14) C(13) 120.7189 ? . . .
H(6) C(14) C(9) 118.7222 ? . . .
H(5) C(13) C(12) 115.5487 ? . . .
C(9) C(10) H(7) 121.3510 ? . . .
C(16) C(17) H(4) 118.1928 ? . . .
H(2) C(19) C(18) 115.5829 ? . . .
C(19) C(18) H(3) 112.0020 ? . . .
H(17) C(8) H(16) 118.2868 ? . . .
H(18) C(8) H(16) 109.7259 ? . . .
H(18) C(8) H(17) 108.6386 ? . . .
H(4) C(17) C(18) 123.2948 ? . . .
C(17) C(18) H(3) 126.5332 ? . . .
H(15) C(6) H(13) 114.5859 ? . . .
H(14) C(6) H(13) 109.2063 ? . . .
H(15) C(6) H(14) 105.7062 ? . . .
H(11) C(5) H(10) 110.5576 ? . . .
H(12) C(5) H(10) 112.7342 ? . . .
H(12) C(5) H(11) 106.7233 ? . . .
H(9) C(4) H(8) 107.6496 ? . . .

loop_
_geom_bond_atom_site_label_1
_geom_bond_atom_site_label_2
_geom_bond_distance
_geom_bond_publ_flag
_geom_bond_site_symmetry_1
_geom_bond_site_symmetry_2
S(1) C(15) 1.747(3) ? . .
S(1) C(16) 1.723(3) ? . .
O(4) C(11) 1.359(4) ? . .
O(1) O(2) 1.506(3) ? . .
O(1) C(1) 1.462(4) ? . .
O(2) C(2) 1.481(4) ? . .
O(3) C(1) 1.386(4) ? . .
O(3) C(4) 1.444(4) ? . .
N(1) C(21) 1.386(4) ? . .
N(1) C(15) 1.315(4) ? . .
C(21) C(20) 1.401(4) ? . .
C(21) C(16) 1.413(5) ? . .
C(3) C(2) 1.522(4) ? . .
C(3) C(6) 1.528(4) ? . .
C(3) C(5) 1.523(5) ? . .
C(3) C(4) 1.528(6) ? . .
C(11) C(10) 1.390(4) ? . .
C(11) C(12) 1.407(5) ? . .
C(20) C(19) 1.375(5) ? . .
C(7) C(2) 1.523(5) ? . .
C(7) C(8) 1.524(4) ? . .
C(15) C(12) 1.451(4) ? . .
C(14) C(13) 1.381(4) ? . .
C(14) C(9) 1.398(5) ? . .
C(1) C(9) 1.489(4) ? . .
C(1) C(2) 1.552(5) ? . .
C(13) C(12) 1.398(4) ? . .
C(9) C(10) 1.394(4) ? . .
C(16) C(17) 1.397(5) ? . .
C(19) C(18) 1.409(6) ? . .
C(17) C(18) 1.372(5) ? . .
O(4) H(19) 0.7346 ? . .
C(20) H(1) 1.0486 ? . .
C(7) H(20) 1.1031 ? . .
C(7) H(21) 1.1189 ? . .
C(14) H(6) 0.9289 ? . .
C(13) H(5) 0.8633 ? . .
C(10) H(7) 1.0628 ? . .
C(19) H(2) 0.9287 ? . .
C(8) H(16) 0.9616 ? . .
C(8) H(17) 1.0579 ? . .
C(8) H(18) 0.9100 ? . .
C(17) H(4) 0.8998 ? . .
C(6) H(13) 1.1140 ? . .
C(6) H(14) 0.9333 ? . .
C(6) H(15) 1.0545 ? . .
C(5) H(10) 0.9725 ? . .
C(5) H(11) 0.9674 ? . .
C(5) H(12) 1.1201 ? . .
C(18) H(3) 0.9417 ? . .
C(4) H(8) 1.0136 ? . .
C(4) H(9) 1.0064 ? . .

loop_
_geom_torsion_atom_site_label_1
_geom_torsion_atom_site_label_2
_geom_torsion_atom_site_label_3
_geom_torsion_atom_site_label_4
_geom_torsion
_geom_torsion_publ_flag
_geom_torsion_site_symmetry_1
_geom_torsion_site_symmetry_2
_geom_torsion_site_symmetry_3
_geom_torsion_site_symmetry_4
C(16) S(1) C(15) N(1) 0.4(3) ? . . . .
C(16) S(1) C(15) C(12) 178.4(3) ? . . . .
C(15) S(1) C(16) C(21) -0.7(3) ? . . . .
C(15) S(1) C(16) C(17) 178.3(4) ? . . . .
C(1) O(1) O(2) C(2) 10.0(2) ? . . . .
O(2) O(1) C(1) O(3) 98.1(3) ? . . . .
O(2) O(1) C(1) C(9) -136.6(3) ? . . . .
O(2) O(1) C(1) C(2) -9.5(2) ? . . . .
O(1) O(2) C(2) C(3) -115.7(3) ? . . . .
O(1) O(2) C(2) C(7) 109.0(2) ? . . . .
O(1) O(2) C(2) C(1) -9.4(2) ? . . . .
C(4) O(3) C(1) O(1) -80.3(3) ? . . . .
C(4) O(3) C(1) C(9) 153.8(3) ? . . . .
C(4) O(3) C(1) C(2) 15.4(3) ? . . . .
C(1) O(3) C(4) C(3) -33.1(3) ? . . . .
C(15) N(1) C(21) C(20) -179.5(3) ? . . . .
C(15) N(1) C(21) C(16) -0.7(4) ? . . . .
C(21) N(1) C(15) S(1) 0.1(3) ? . . . .
C(21) N(1) C(15) C(12) -177.9(3) ? . . . .
N(1) C(21) C(20) C(19) 178.0(3) ? . . . .
C(16) C(21) C(20) C(19) -0.8(5) ? . . . .
N(1) C(21) C(16) S(1) 1.0(4) ? . . . .
N(1) C(21) C(16) C(17) -178.1(3) ? . . . .
C(20) C(21) C(16) S(1) 179.8(3) ? . . . .
C(20) C(21) C(16) C(17) 0.8(5) ? . . . .
C(6) C(3) C(2) O(2) -48.1(4) ? . . . .
C(6) C(3) C(2) C(7) 81.4(4) ? . . . .
C(6) C(3) C(2) C(1) -142.6(3) ? . . . .
C(5) C(3) C(2) O(2) -174.6(3) ? . . . .
C(5) C(3) C(2) C(7) -45.1(4) ? . . . .
C(5) C(3) C(2) C(1) 90.9(3) ? . . . .
C(4) C(3) C(2) O(2) 69.0(3) ? . . . .
C(4) C(3) C(2) C(7) -161.5(3) ? . . . .
C(4) C(3) C(2) C(1) -25.5(3) ? . . . .
C(2) C(3) C(4) O(3) 35.3(3) ? . . . .
C(6) C(3) C(4) O(3) 156.7(3) ? . . . .
C(5) C(3) C(4) O(3) -79.7(3) ? . . . .
O(4) C(11) C(10) C(9) -179.0(3) ? . . . .
C(12) C(11) C(10) C(9) 1.9(5) ? . . . .
O(4) C(11) C(12) C(15) -0.8(5) ? . . . .
O(4) C(11) C(12) C(13) 178.1(3) ? . . . .
C(10) C(11) C(12) C(15) 178.2(3) ? . . . .
C(10) C(11) C(12) C(13) -2.9(5) ? . . . .
C(21) C(20) C(19) C(18) 0.2(5) ? . . . .
C(8) C(7) C(2) O(2) 66.4(3) ? . . . .
C(8) C(7) C(2) C(3) -63.6(4) ? . . . .
C(8) C(7) C(2) C(1) 165.0(3) ? . . . .
S(1) C(15) C(12) C(11) -174.7(3) ? . . . .
S(1) C(15) C(12) C(13) 6.5(5) ? . . . .
N(1) C(15) C(12) C(11) 3.2(5) ? . . . .
N(1) C(15) C(12) C(13) -175.6(3) ? . . . .
C(9) C(14) C(13) C(12) 0.4(5) ? . . . .
C(13) C(14) C(9) C(1) 175.7(3) ? . . . .
C(13) C(14) C(9) C(10) -1.4(5) ? . . . .
O(1) C(1) C(9) C(14) 35.0(5) ? . . . .
O(1) C(1) C(9) C(10) -147.9(3) ? . . . .
O(3) C(1) C(9) C(14) 161.1(3) ? . . . .
O(3) C(1) C(9) C(10) -21.8(5) ? . . . .
C(2) C(1) C(9) C(14) -69.5(5) ? . . . .
C(2) C(1) C(9) C(10) 107.6(4) ? . . . .
O(1) C(1) C(2) O(2) 9.7(2) ? . . . .
O(1) C(1) C(2) C(3) 120.6(3) ? . . . .
O(1) C(1) C(2) C(7) -101.5(3) ? . . . .
O(3) C(1) C(2) O(2) -103.3(3) ? . . . .
O(3) C(1) C(2) C(3) 7.7(4) ? . . . .
O(3) C(1) C(2) C(7) 145.5(3) ? . . . .
C(9) C(1) C(2) O(2) 125.7(3) ? . . . .
C(9) C(1) C(2) C(3) -123.4(3) ? . . . .
C(9) C(1) C(2) C(7) 14.5(5) ? . . . .
C(14) C(13) C(12) C(11) 1.7(5) ? . . . .
C(14) C(13) C(12) C(15) -179.4(3) ? . . . .
C(14) C(9) C(10) C(11) 0.2(5) ? . . . .
C(1) C(9) C(10) C(11) -176.9(3) ? . . . .
S(1) C(16) C(17) C(18) -179.0(3) ? . . . .
C(21) C(16) C(17) C(18) -0.1(4) ? . . . .
C(20) C(19) C(18) C(17) 0.5(6) ? . . . .
C(16) C(17) C(18) C(19) -0.6(6) ? . . . .
